data_7236416
loop_
_publ_author_name
'Chandrasekhar, Pujari'
'Mukhopadhyay, Arindam'
'Savitha, Govardhan'
'Moorthy, Jarugu Narasimha'

_publ_section_title
;
 Orthogonal self-assembly of a trigonal triptycene triacid: signaling of
 exfoliation of porous 2D metal--organic layers by fluorescence and
 selective CO2 capture by the hydrogen-bonded MOF
;
_journal_issue 11
_journal_name_full 'Journal of Materials Chemistry A'
_journal_page_first 5402
_journal_paper_doi 10.1039/C6TA11110F
_journal_volume 5
_journal_year 2017
_chemical_formula_moiety 'C25 H13 Br Cd N3 O7'
_chemical_formula_sum 'C25 H13 Br Cd N3 O7'
_chemical_formula_weight 659.69
_chemical_name_systematic 'Tripticene triacid'
_space_group_crystal_system monoclinic
_space_group_IT_number 15
_space_group_name_Hall '-I 2ya'
_space_group_name_H-M_alt 'I 1 2/a 1'
_atom_sites_solution_hydrogens geom
_audit_creation_method SHELXL-2014/7
_audit_update_record
;
2016-09-26 deposited with the CCDC.
2017-02-24 downloaded from the CCDC.
;
_cell_angle_alpha 90
_cell_angle_beta 104.249(7)
_cell_angle_gamma 90
_cell_formula_units_Z 8
_cell_length_a 13.9438(15)
_cell_length_b 42.307(6)
_cell_length_c 16.9583(16)
_cell_measurement_reflns_used 150
_cell_measurement_temperature 100(2)
_cell_measurement_theta_max 20
_cell_measurement_theta_min 5
_cell_volume 9696(2)
_computing_cell_refinement 'Bruker SAINT'
_computing_data_collection 'Bruker APEX2'
_computing_data_reduction 'Bruker SAINT'
_computing_molecular_graphics 'Ortep for Windows (Farrugia, 2012)'
_computing_publication_material 'WinGX publication routines (Farrugia, 2012)'
_computing_structure_refinement 'SHELXL-2014/7 (Sheldrick, 2014)'
_diffrn_ambient_temperature 100(2)
_diffrn_measured_fraction_theta_full 0.997
_diffrn_measured_fraction_theta_max 0.997
_diffrn_measurement_device_type 'Bruker APEX-II CCD'
_diffrn_measurement_method '\f and \w scans'
_diffrn_radiation_type MoK\a
_diffrn_radiation_wavelength 0.71073
_diffrn_reflns_av_R_equivalents 0.0575
_diffrn_reflns_av_unetI/netI 0.0443
_diffrn_reflns_Laue_measured_fraction_full 0.997
_diffrn_reflns_Laue_measured_fraction_max 0.997
_diffrn_reflns_limit_h_max 16
_diffrn_reflns_limit_h_min -16
_diffrn_reflns_limit_k_max 50
_diffrn_reflns_limit_k_min -50
_diffrn_reflns_limit_l_max 20
_diffrn_reflns_limit_l_min -20
_diffrn_reflns_number 78947
_diffrn_reflns_point_group_measured_fraction_full 0.997
_diffrn_reflns_point_group_measured_fraction_max 0.997
_diffrn_reflns_theta_full 25.172
_diffrn_reflns_theta_max 25.172
_diffrn_reflns_theta_min 2.087
_diffrn_source 'sealed tube'
_exptl_absorpt_coefficient_mu 1.300
_exptl_absorpt_correction_type none
_exptl_crystal_colour colorless
_exptl_crystal_density_diffrn 0.904
_exptl_crystal_density_method 'not measured'
_exptl_crystal_description square
_exptl_crystal_F_000 2584
_exptl_crystal_size_max 0.2
_exptl_crystal_size_mid 0.2
_exptl_crystal_size_min 0.2
_refine_diff_density_max 1.726
_refine_diff_density_min -1.664
_refine_diff_density_rms 0.186
_refine_ls_extinction_method none
_refine_ls_goodness_of_fit_ref 1.840
_refine_ls_hydrogen_treatment constr
_refine_ls_matrix_type full
_refine_ls_number_parameters 335
_refine_ls_number_reflns 8696
_refine_ls_number_restraints 0
_refine_ls_restrained_S_all 1.840
_refine_ls_R_factor_all 0.2267
_refine_ls_R_factor_gt 0.1802
_refine_ls_shift/su_max 0.014
_refine_ls_shift/su_mean 0.001
_refine_ls_structure_factor_coef Fsqd
_refine_ls_weighting_details 'w=1/[\s^2^(Fo^2^)+(0.2000P)^2^] where P=(Fo^2^+2Fc^2^)/3'
_refine_ls_weighting_scheme calc
_refine_ls_wR_factor_gt 0.4784
_refine_ls_wR_factor_ref 0.5026
_reflns_Friedel_coverage 0.000
_reflns_number_gt 5070
_reflns_number_total 8696
_reflns_threshold_expression 'I > 2\s(I)'
_cod_data_source_file c6ta11110f2.cif
_cod_data_source_block Cd_TPA
_cod_original_sg_symbol_H-M 'I 2/a'
_cod_database_code 7236416
_shelx_shelxl_version_number 2014/7
_shelx_space_group_comment
;
The symmetry employed for this shelxl refinement is uniquely defined
by the following loop, which should always be used as a source of
symmetry information in preference to the above space-group names.
They are only intended as comments.
;

loop_
_space_group_symop_operation_xyz
'x, y, z'
'-x+1/2, y, -z'
'x+1/2, y+1/2, z+1/2'
'-x+1, y+1/2, -z+1/2'
'-x, -y, -z'
'x-1/2, -y, z'
'-x+1/2, -y+1/2, -z+1/2'
'x, -y+1/2, z+1/2'

loop_
_atom_site_label
_atom_site_type_symbol
_atom_site_fract_x
_atom_site_fract_y
_atom_site_fract_z
_atom_site_U_iso_or_equiv
_atom_site_adp_type
_atom_site_occupancy
_atom_site_site_symmetry_order
_atom_site_calc_flag
_atom_site_refinement_flags_posn
_atom_site_refinement_flags_adp
_atom_site_refinement_flags_occupancy
_atom_site_disorder_assembly
_atom_site_disorder_group
C1 C -0.6399(14) 0.1701(3) 0.4267(10) 0.115(5) Uani 1 1 d . . . . .
C2 C -0.5851(9) 0.1514(2) 0.3738(7) 0.086(3) Uani 1 1 d . . . . .
C3 C -0.6379(8) 0.1395(3) 0.2987(9) 0.109(4) Uani 1 1 d . . . . .
H3 H -0.7062 0.1420 0.2824 0.131 Uiso 1 1 calc R U . . .
C4 C -0.5909(7) 0.1248(3) 0.2511(6) 0.089(3) Uani 1 1 d . . . . .
H4 H -0.6273 0.1178 0.2006 0.107 Uiso 1 1 calc R U . . .
C5 C -0.4900(6) 0.1191(2) 0.2724(5) 0.059(2) Uani 1 1 d . . . . .
C6 C -0.4424(9) 0.1313(3) 0.3394(8) 0.107(4) Uani 1 1 d . . . . .
H6 H -0.3736 0.1303 0.3534 0.128 Uiso 1 1 calc R U . . .
C7 C -0.4923(10) 0.1467(3) 0.3943(7) 0.109(4) Uani 1 1 d . . . . .
H7 H -0.4559 0.1533 0.4452 0.131 Uiso 1 1 calc R U . . .
C8 C -0.4415(5) 0.10228(18) 0.2179(5) 0.053(2) Uani 1 1 d . . . . .
C9 C -0.4172(5) 0.07755(16) 0.1116(4) 0.0428(16) Uani 1 1 d . . . . .
C10 C -0.4248(4) 0.06369(14) 0.0355(4) 0.0377(15) Uani 1 1 d . . . . .
H10 H -0.4841 0.0637 -0.0044 0.045 Uiso 1 1 calc R U . . .
C11 C -0.3417(4) 0.05013(15) 0.0224(4) 0.0359(15) Uani 1 1 d . . . . .
C12 C -0.2508(4) 0.05104(16) 0.0831(4) 0.0377(15) Uani 1 1 d . . . . .
C13 C -0.2412(5) 0.06470(16) 0.1573(4) 0.0428(17) Uani 1 1 d . . . . .
H13 H -0.1813 0.0649 0.1965 0.051 Uiso 1 1 calc R U . . .
C14 C -0.3268(4) 0.07845(16) 0.1712(4) 0.0399(16) Uani 1 1 d . . . . .
C15 C -0.3315(4) 0.03376(15) -0.0551(4) 0.0351(15) Uani 1 1 d . . . . .
H15 H -0.3939 0.0338 -0.0972 0.042 Uiso 1 1 calc R U . . .
C16 C -0.2958(4) 0.00027(15) -0.0307(4) 0.0334(15) Uani 1 1 d . . . . .
C17 C -0.3427(4) -0.02661(16) -0.0597(4) 0.0371(16) Uani 1 1 d . . . . .
H17 H -0.4032 -0.0266 -0.0980 0.045 Uiso 1 1 calc R U . . .
C18 C -0.2947(4) -0.05446(16) -0.0287(4) 0.0380(16) Uani 1 1 d . . . . .
C19 C -0.2500 -0.1033(2) 0.0000 0.042(2) Uani 1 2 d S T P . .
C20 C -0.2500 -0.1385(2) 0.0000 0.055(3) Uani 1 2 d S T P . .
C21 C -0.1678(9) -0.1545(2) 0.0335(7) 0.098(4) Uani 1 1 d . . . . .
H21 H -0.1097 -0.1435 0.0552 0.118 Uiso 1 1 calc R U . . .
C22 C -0.1665(10) -0.1879(3) 0.0370(7) 0.105(4) Uani 1 1 d . . . . .
H22 H -0.1098 -0.1987 0.0640 0.126 Uiso 1 1 calc R U . . .
C23 C -0.2500 -0.2038(3) 0.0000 0.098(6) Uani 1 2 d S T P . .
C24 C -0.2500 -0.2378(4) 0.0000 0.110(6) Uani 1 2 d S T P . .
C25 C 0.0933(10) 0.0611(4) 0.1883(9) 0.095(3) Uani 0.5 1 d G . P . .
C26 C 0.1267(10) 0.0334(4) 0.1647(9) 0.095(3) Uani 0.5 1 d G . P . .
H26 H 0.1663 0.0334 0.1279 0.114 Uiso 0.5 1 calc R U P . .
C27 C 0.1022(10) 0.0056(4) 0.1949(9) 0.095(3) Uani 0.5 1 d G . P . .
H27 H 0.1251 -0.0134 0.1788 0.114 Uiso 0.5 1 calc R U P . .
C28 C 0.0444(10) 0.0056(4) 0.2488(9) 0.095(3) Uani 0.5 1 d G . P . .
C29 C 0.0110(9) 0.0333(4) 0.2723(9) 0.095(3) Uani 0.5 1 d G . P . .
H29 H -0.0286 0.0333 0.3092 0.114 Uiso 0.5 1 calc R U P . .
C30 C 0.0355(10) 0.0611(4) 0.2421(9) 0.095(3) Uani 0.5 1 d G . P . .
H30 H 0.0126 0.0801 0.2583 0.114 Uiso 0.5 1 calc R U P . .
Br1 Br 0.0060(3) -0.03195(8) 0.29087(19) 0.1379(12) Uani 0.5 1 d . . P . .
Br2 Br 0.1263(2) 0.10160(8) 0.1505(2) 0.1319(12) Uani 0.5 1 d . . P . .
N1 N -0.3438(4) 0.09355(15) 0.2376(3) 0.0513(16) Uani 1 1 d . . . . .
N2 N -0.4857(4) 0.09313(14) 0.1436(4) 0.0455(15) Uani 1 1 d . . . . .
H2 H -0.5468 0.0963 0.1193 0.055 Uiso 1 1 calc R U . . .
N3 N -0.3218(4) -0.08577(13) -0.0459(3) 0.0427(14) Uani 1 1 d . . . . .
O1 O -0.5881(8) 0.1774(3) 0.4971(7) 0.149(4) Uani 1 1 d . . . . .
O2 O -0.7261(10) 0.1750(3) 0.4012(6) 0.181(6) Uani 1 1 d . . . . .
O4 O -0.1936(12) 0.0990(4) 0.3783(9) 0.241(8) Uani 1 1 d . . . . .
Cd2 Cd -0.86126(15) 0.20073(4) 0.40409(15) 0.1106(9) Uani 0.662(4) 1 d . . P A 1
O6A O -0.9622(9) 0.1861(3) 0.3190(7) 0.1106(9) Uani 0.662(4) 1 d . . P A 1
O7A O -0.8297(10) 0.2183(3) 0.2828(8) 0.1106(9) Uani 0.662(4) 1 d . . P A 1
Cd1 Cd -0.7852(4) 0.20119(6) 0.4698(3) 0.116(3) Uani 0.338(4) 1 d . . P A 2
O6B O -0.994(2) 0.2104(6) 0.3409(14) 0.116(3) Uani 0.338(4) 1 d . . P A 2
O7B O -0.919(2) 0.2123(5) 0.2349(14) 0.116(3) Uani 0.338(4) 1 d . . P A 2
O5 O -0.3682(11) 0.1719(3) 0.1479(11) 0.224(7) Uani 1 1 d . . . . .
O3 O -0.3171(12) -0.25243(19) -0.0315(10) 0.203(7) Uani 1 1 d . . . . .

loop_
_atom_site_aniso_label
_atom_site_aniso_U_11
_atom_site_aniso_U_22
_atom_site_aniso_U_33
_atom_site_aniso_U_23
_atom_site_aniso_U_13
_atom_site_aniso_U_12
C1 0.193(15) 0.070(7) 0.130(11) 0.017(7) 0.134(12) 0.020(8)
C2 0.095(8) 0.072(7) 0.108(8) 0.006(6) 0.059(7) 0.017(6)
C3 0.070(6) 0.130(10) 0.131(10) -0.017(9) 0.030(7) 0.035(7)
C4 0.061(6) 0.146(10) 0.067(6) -0.026(6) 0.028(5) 0.030(6)
C5 0.059(5) 0.070(6) 0.053(5) -0.021(4) 0.021(4) -0.006(4)
C6 0.083(7) 0.125(10) 0.122(9) -0.054(8) 0.043(7) -0.002(7)
C7 0.109(9) 0.128(11) 0.098(8) -0.048(7) 0.037(7) 0.009(8)
C8 0.028(4) 0.055(5) 0.080(6) -0.015(4) 0.019(4) 0.003(3)
C9 0.034(4) 0.047(4) 0.051(4) -0.007(3) 0.017(3) -0.004(3)
C10 0.027(3) 0.034(4) 0.055(4) 0.003(3) 0.016(3) 0.001(3)
C11 0.025(3) 0.033(4) 0.051(4) 0.009(3) 0.014(3) 0.004(3)
C12 0.024(3) 0.044(4) 0.047(4) -0.001(3) 0.012(3) 0.002(3)
C13 0.032(3) 0.043(4) 0.053(4) -0.003(3) 0.010(3) -0.011(3)
C14 0.032(4) 0.043(4) 0.047(4) -0.001(3) 0.015(3) -0.002(3)
C15 0.022(3) 0.039(4) 0.045(4) -0.002(3) 0.009(3) -0.003(3)
C16 0.020(3) 0.042(4) 0.043(3) -0.004(3) 0.018(2) 0.000(3)
C17 0.018(3) 0.051(4) 0.044(4) -0.001(3) 0.010(3) 0.002(3)
C18 0.029(3) 0.046(4) 0.043(4) -0.013(3) 0.016(3) -0.006(3)
C19 0.038(5) 0.046(6) 0.046(5) 0.000 0.017(5) 0.000
C20 0.072(7) 0.038(6) 0.057(6) 0.000 0.018(6) 0.000
C21 0.107(8) 0.045(6) 0.120(9) 0.003(5) -0.013(7) 0.020(5)
C22 0.119(10) 0.081(9) 0.104(9) 0.004(7) 0.008(7) 0.025(7)
C23 0.182(19) 0.052(9) 0.074(9) 0.000 0.055(12) 0.000
C24 0.187(19) 0.017(7) 0.149(16) 0.000 0.086(15) 0.000
C25 0.068(5) 0.123(8) 0.096(6) -0.022(6) 0.024(4) 0.000(5)
C26 0.068(5) 0.123(8) 0.096(6) -0.022(6) 0.024(4) 0.000(5)
C27 0.068(5) 0.123(8) 0.096(6) -0.022(6) 0.024(4) 0.000(5)
C28 0.068(5) 0.123(8) 0.096(6) -0.022(6) 0.024(4) 0.000(5)
C29 0.068(5) 0.123(8) 0.096(6) -0.022(6) 0.024(4) 0.000(5)
C30 0.068(5) 0.123(8) 0.096(6) -0.022(6) 0.024(4) 0.000(5)
Br1 0.185(3) 0.118(2) 0.113(2) 0.0056(17) 0.041(2) 0.010(2)
Br2 0.131(2) 0.148(3) 0.134(2) -0.0238(19) 0.0646(19) -0.0408(19)
N1 0.044(3) 0.059(4) 0.052(3) -0.020(3) 0.013(3) -0.014(3)
N2 0.025(3) 0.058(4) 0.053(3) -0.007(3) 0.008(3) 0.002(3)
N3 0.038(3) 0.039(3) 0.056(3) -0.009(3) 0.020(3) -0.004(3)
O1 0.158(8) 0.165(10) 0.158(8) -0.091(7) 0.105(7) -0.008(7)
O2 0.175(10) 0.283(16) 0.110(7) -0.002(8) 0.083(7) 0.133(10)
O4 0.199(14) 0.31(2) 0.171(12) -0.067(13) -0.031(10) 0.010(13)
Cd2 0.1168(15) 0.1196(14) 0.1074(17) 0.0304(8) 0.0507(13) -0.0083(8)
O6A 0.1168(15) 0.1196(14) 0.1074(17) 0.0304(8) 0.0507(13) -0.0083(8)
O7A 0.1168(15) 0.1196(14) 0.1074(17) 0.0304(8) 0.0507(13) -0.0083(8)
Cd1 0.194(6) 0.0733(18) 0.114(4) -0.0078(12) 0.103(5) 0.0031(17)
O6B 0.194(6) 0.0733(18) 0.114(4) -0.0078(12) 0.103(5) 0.0031(17)
O7B 0.194(6) 0.0733(18) 0.114(4) -0.0078(12) 0.103(5) 0.0031(17)
O5 0.195(11) 0.140(10) 0.320(18) 0.098(11) 0.027(12) -0.058(9)
O3 0.320(18) 0.033(5) 0.295(18) -0.034(7) 0.150(16) -0.032(6)

loop_
_atom_type_symbol
_atom_type_description
_atom_type_scat_dispersion_real
_atom_type_scat_dispersion_imag
_atom_type_scat_source
C C 0.0033 0.0016 'International Tables Vol C Tables 4.2.6.8 and 6.1.1.4'
H H 0.0000 0.0000 'International Tables Vol C Tables 4.2.6.8 and 6.1.1.4'
Br Br -0.2901 2.4595 'International Tables Vol C Tables 4.2.6.8 and 6.1.1.4'
N N 0.0061 0.0033 'International Tables Vol C Tables 4.2.6.8 and 6.1.1.4'
O O 0.0106 0.0060 'International Tables Vol C Tables 4.2.6.8 and 6.1.1.4'
Cd Cd -0.8075 1.2024 'International Tables Vol C Tables 4.2.6.8 and 6.1.1.4'

loop_
_geom_angle_atom_site_label_1
_geom_angle_atom_site_label_2
_geom_angle_atom_site_label_3
_geom_angle
_geom_angle_site_symmetry_1
_geom_angle_site_symmetry_3
O2 C1 O1 126.1(12) . .
O2 C1 C2 118.7(16) . .
O1 C1 C2 115.1(15) . .
O2 C1 Cd1 67.8(7) . 2_356
O1 C1 Cd1 58.4(6) . 2_356
C2 C1 Cd1 173.4(13) . 2_356
O2 C1 Cd1 41.1(7) . .
O1 C1 Cd1 85.3(7) . .
C2 C1 Cd1 159.5(13) . .
Cd1 C1 Cd1 27.0(3) 2_356 .
C7 C2 C3 117.7(10) . .
C7 C2 C1 122.8(14) . .
C3 C2 C1 119.5(12) . .
C4 C3 C2 119.9(10) . .
C4 C3 H3 120.0 . .
C2 C3 H3 120.0 . .
C3 C4 C5 123.4(10) . .
C3 C4 H4 118.3 . .
C5 C4 H4 118.3 . .
C6 C5 C4 115.7(8) . .
C6 C5 C8 122.8(8) . .
C4 C5 C8 121.3(7) . .
C5 C6 C7 121.9(11) . .
C5 C6 H6 119.1 . .
C7 C6 H6 119.1 . .
C2 C7 C6 120.9(11) . .
C2 C7 H7 119.5 . .
C6 C7 H7 119.5 . .
N2 C8 N1 110.9(6) . .
N2 C8 C5 124.6(6) . .
N1 C8 C5 124.4(7) . .
N2 C9 C10 131.5(6) . .
N2 C9 C14 106.8(6) . .
C10 C9 C14 121.7(6) . .
C11 C10 C9 117.0(6) . .
C11 C10 H10 121.5 . .
C9 C10 H10 121.5 . .
C10 C11 C12 120.9(6) . .
C10 C11 C15 126.6(6) . .
C12 C11 C15 112.4(5) . .
C13 C12 C11 123.2(6) . .
C13 C12 C15 125.3(6) . 2_455
C11 C12 C15 111.4(5) . 2_455
C12 C13 C14 116.0(6) . .
C12 C13 H13 122.0 . .
C14 C13 H13 122.0 . .
N1 C14 C13 131.4(6) . .
N1 C14 C9 107.3(5) . .
C13 C14 C9 121.2(6) . .
C11 C15 C16 106.4(5) . .
C11 C15 C12 106.6(5) . 2_455
C16 C15 C12 107.9(5) . 2_455
C11 C15 H15 111.9 . .
C16 C15 H15 111.9 . .
C12 C15 H15 111.9 2_455 .
C17 C16 C16 122.1(4) . 2_455
C17 C16 C15 126.2(5) . .
C16 C16 C15 111.7(3) 2_455 .
C16 C17 C18 115.6(5) . .
C16 C17 H17 122.2 . .
C18 C17 H17 122.2 . .
C18 C18 N3 107.5(3) 2_455 .
C18 C18 C17 122.2(4) 2_455 .
N3 C18 C17 130.3(6) . .
N3 C19 N3 112.4(9) 2_455 .
N3 C19 C20 123.8(4) 2_455 .
N3 C19 C20 123.8(4) . .
C21 C20 C21 118.7(12) 2_455 .
C21 C20 C19 120.7(6) 2_455 .
C21 C20 C19 120.7(6) . .
C20 C21 C22 121.9(11) . .
C20 C21 H21 119.0 . .
C22 C21 H21 119.0 . .
C23 C22 C21 118.3(12) . .
C23 C22 H22 120.9 . .
C21 C22 H22 120.9 . .
C22 C23 C22 120.7(15) 2_455 .
C22 C23 C24 119.7(7) 2_455 .
C22 C23 C24 119.7(7) . .
O3 C24 O3 114.3(18) . 2_455
O3 C24 C23 122.8(9) . .
O3 C24 C23 122.8(9) 2_455 .
O3 C24 Cd1 44.8(9) . 3_544
O3 C24 Cd1 69.8(10) 2_455 3_544
C23 C24 Cd1 166.57(15) . 3_544
O3 C24 Cd1 69.8(10) . 4_345
O3 C24 Cd1 44.8(9) 2_455 4_345
C23 C24 Cd1 166.57(15) . 4_345
Cd1 C24 Cd1 26.9(3) 3_544 4_345
C30 C25 C26 120.0 . .
C30 C25 Br2 117.1(8) . .
C26 C25 Br2 122.9(8) . .
C27 C26 C25 120.0 . .
C27 C26 H26 120.0 . .
C25 C26 H26 120.0 . .
C26 C27 C28 120.0 . .
C26 C27 H27 120.0 . .
C28 C27 H27 120.0 . .
C27 C28 C29 120.0 . .
C27 C28 Br1 122.0(8) . .
C29 C28 Br1 118.0(8) . .
C30 C29 C28 120.0 . .
C30 C29 H29 120.0 . .
C28 C29 H29 120.0 . .
C29 C30 C25 120.0 . .
C29 C30 H30 120.0 . .
C25 C30 H30 120.0 . .
C14 N1 C8 106.8(6) . .
C8 N2 C9 108.1(5) . .
C8 N2 H2 126.0 . .
C9 N2 H2 126.0 . .
C19 N3 C18 106.3(6) . .
C1 O1 Cd2 127.4(9) . 2_356
C1 O1 Cd1 92.5(9) . 2_356
C1 O2 Cd1 115.0(11) . .
C1 O2 Cd2 151.2(12) . .
C1 O2 Cd1 85.1(9) . 2_356
Cd1 O2 Cd1 30.3(3) . 2_356
O6A Cd2 O2 108.0(6) . .
O6A Cd2 O1 96.8(5) . 2_356
O2 Cd2 O1 103.4(4) . 2_356
O6A Cd2 O3 136.7(6) . 3_455
O2 Cd2 O3 108.1(6) . 3_455
O1 Cd2 O3 97.2(5) 2_356 3_455
O6A Cd2 O7A 72.0(5) . .
O2 Cd2 O7A 77.8(4) . .
O1 Cd2 O7A 168.4(5) 2_356 .
O3 Cd2 O7A 93.3(5) 3_455 .
Cd1 Cd1 O2 97.4(5) 2_356 .
Cd1 Cd1 O3 98.0(5) 2_356 3_455
O2 Cd1 O3 132.7(6) . 3_455
Cd1 Cd1 O1 108.1(4) 2_356 2_356
O2 Cd1 O1 112.1(6) . 2_356
O3 Cd1 O1 105.0(5) 3_455 2_356
Cd1 Cd1 O2 52.3(3) 2_356 2_356
O2 Cd1 O2 109.8(7) . 2_356
O3 Cd1 O2 115.0(6) 3_455 2_356
O1 Cd1 O2 56.2(4) 2_356 2_356
Cd1 Cd1 O3 52.8(3) 2_356 4_355
O2 Cd1 O3 114.7(6) . 4_355
O3 Cd1 O3 48.7(8) 3_455 4_355
O1 Cd1 O3 131.1(5) 2_356 4_355
O2 Cd1 O3 94.4(5) 2_356 4_355
Cd1 Cd1 C1 79.1(5) 2_356 2_356
O2 Cd1 C1 114.7(5) . 2_356
O3 Cd1 C1 112.1(5) 3_455 2_356
O1 Cd1 C1 29.1(5) 2_356 2_356
O2 Cd1 C1 27.1(4) 2_356 2_356
O3 Cd1 C1 113.3(5) 4_355 2_356
Cd1 Cd1 C24 76.58(15) 2_356 3_455
O2 Cd1 C24 126.0(5) . 3_455
O3 Cd1 C24 23.5(5) 3_455 3_455
O1 Cd1 C24 120.9(3) 2_356 3_455
O2 Cd1 C24 107.6(3) 2_356 3_455
O3 Cd1 C24 25.3(3) 4_355 3_455
C1 Cd1 C24 116.5(3) 2_356 3_455
Cd1 Cd1 C1 73.9(5) 2_356 .
O2 Cd1 C1 23.9(5) . .
O3 Cd1 C1 131.2(5) 3_455 .
O1 Cd1 C1 123.4(4) 2_356 .
O2 Cd1 C1 97.9(5) 2_356 .
O3 Cd1 C1 96.2(5) 4_355 .
C1 Cd1 C1 113.2(5) 2_356 .
C24 Cd1 C1 114.5(3) 3_455 .
Cd1 Cd1 O6B 166.3(5) 2_356 .
O2 Cd1 O6B 96.3(6) . .
O3 Cd1 O6B 73.3(6) 3_455 .
O1 Cd1 O6B 65.4(5) 2_356 .
O2 Cd1 O6B 121.2(5) 2_356 .
O3 Cd1 O6B 121.3(5) 4_355 .
C1 Cd1 O6B 94.3(6) 2_356 .
C24 Cd1 O6B 96.2(4) 3_455 .
C1 Cd1 O6B 119.8(6) . .
Cd1 Cd1 O7B 155.7(5) 2_356 .
O2 Cd1 O7B 68.4(5) . .
O3 Cd1 O7B 79.9(6) 3_455 .
O1 Cd1 O7B 95.7(5) 2_356 .
O2 Cd1 O7B 150.0(5) 2_356 .
O3 Cd1 O7B 113.9(5) 4_355 .
C1 Cd1 O7B 124.3(6) 2_356 .
C24 Cd1 O7B 95.6(3) 3_455 .
C1 Cd1 O7B 89.2(5) . .
O6B Cd1 O7B 34.9(5) . .
C24 O3 Cd1 111.7(13) . 3_544
C24 O3 Cd2 142.4(12) . 3_544
C24 O3 Cd1 84.9(12) . 4_345
Cd1 O3 Cd1 29.2(3) 3_544 4_345

loop_
_geom_bond_atom_site_label_1
_geom_bond_atom_site_label_2
_geom_bond_distance
_geom_bond_site_symmetry_2
C1 O2 1.191(18) .
C1 O1 1.271(18) .
C1 C2 1.535(15) .
C1 Cd1 2.607(11) 2_356
C1 Cd1 2.664(13) .
C2 C7 1.270(15) .
C2 C3 1.399(16) .
C3 C4 1.314(14) .
C3 H3 0.9300 .
C4 C5 1.385(12) .
C4 H4 0.9300 .
C5 C6 1.276(13) .
C5 C8 1.458(10) .
C6 C7 1.446(15) .
C6 H6 0.9300 .
C7 H7 0.9300 .
C8 N2 1.317(9) .
C8 N1 1.370(9) .
C9 N2 1.378(8) .
C9 C10 1.398(9) .
C9 C14 1.408(9) .
C10 C11 1.360(8) .
C10 H10 0.9300 .
C11 C12 1.423(9) .
C11 C15 1.523(9) .
C12 C13 1.362(9) .
C12 C15 1.531(8) 2_455
C13 C14 1.398(9) .
C13 H13 0.9300 .
C14 N1 1.366(8) .
C15 C16 1.525(9) .
C15 C12 1.531(8) 2_455
C15 H15 0.9800 .
C16 C17 1.343(9) .
C16 C16 1.435(12) 2_455
C17 C18 1.393(10) .
C17 H17 0.9300 .
C18 C18 1.378(12) 2_455
C18 N3 1.389(9) .
C19 N3 1.331(8) 2_455
C19 N3 1.331(8) .
C19 C20 1.489(14) .
C20 C21 1.333(11) 2_455
C20 C21 1.333(11) .
C21 C22 1.412(16) .
C21 H21 0.9300 .
C22 C23 1.356(14) .
C22 H22 0.9300 .
C23 C22 1.356(14) 2_455
C23 C24 1.44(2) .
C24 O3 1.138(13) .
C24 O3 1.138(13) 2_455
C24 Cd1 2.652(15) 3_544
C24 Cd1 2.652(15) 4_345
C25 C30 1.358(9) .
C25 C26 1.358(9) .
C25 Br2 1.925(15) .
C26 C27 1.358(9) .
C26 H26 0.9300 .
C27 C28 1.358(9) .
C27 H27 0.9300 .
C28 C29 1.358(9) .
C28 Br1 1.873(16) .
C29 C30 1.358(9) .
C29 H29 0.9300 .
C30 H30 0.9300 .
N2 H2 0.8600 .
O1 Cd2 2.206(8) 2_356
O1 Cd1 2.221(9) 2_356
O2 Cd1 1.932(9) .
O2 Cd2 2.187(10) .
O2 Cd1 2.422(11) 2_356
Cd2 O6A 1.856(13) .
Cd2 O1 2.206(8) 2_356
Cd2 O3 2.273(11) 3_455
Cd2 O7A 2.328(11) .
Cd1 Cd1 1.232(12) 2_356
Cd1 O3 2.011(9) 3_455
Cd1 O1 2.222(9) 2_356
Cd1 O2 2.422(11) 2_356
Cd1 O3 2.499(13) 4_355
Cd1 C1 2.607(11) 2_356
Cd1 C24 2.652(15) 3_455
Cd1 O6B 3.20(3) .
Cd1 O7B 3.99(3) .
O3 Cd1 2.011(9) 3_544
O3 Cd2 2.273(11) 3_544
O3 Cd1 2.499(13) 4_345

loop_
_geom_torsion_atom_site_label_1
_geom_torsion_atom_site_label_2
_geom_torsion_atom_site_label_3
_geom_torsion_atom_site_label_4
_geom_torsion
_geom_torsion_site_symmetry_1
_geom_torsion_site_symmetry_4
O2 C1 C2 C7 175.9(14) . .
O1 C1 C2 C7 -8.1(17) . .
Cd1 C1 C2 C7 168.2(17) . .
O2 C1 C2 C3 -2.6(17) . .
O1 C1 C2 C3 173.4(12) . .
Cd1 C1 C2 C3 -10(3) . .
C7 C2 C3 C4 -2(2) . .
C1 C2 C3 C4 176.7(11) . .
C2 C3 C4 C5 3(2) . .
C3 C4 C5 C6 -5.4(19) . .
C3 C4 C5 C8 179.1(12) . .
C4 C5 C6 C7 7.4(18) . .
C8 C5 C6 C7 -177.2(11) . .
C3 C2 C7 C6 4(2) . .
C1 C2 C7 C6 -174.6(11) . .
C5 C6 C7 C2 -7(2) . .
C6 C5 C8 N2 -170.2(10) . .
C4 C5 C8 N2 4.9(14) . .
C6 C5 C8 N1 10.5(15) . .
C4 C5 C8 N1 -174.3(9) . .
N2 C9 C10 C11 179.5(7) . .
C14 C9 C10 C11 2.2(9) . .
C9 C10 C11 C12 -1.8(9) . .
C9 C10 C11 C15 -179.8(6) . .
C10 C11 C12 C13 1.2(10) . .
C15 C11 C12 C13 179.4(6) . .
C10 C11 C12 C15 178.9(6) . 2_455
C15 C11 C12 C15 -2.8(7) . 2_455
C11 C12 C13 C14 -0.7(10) . .
C15 C12 C13 C14 -178.1(6) 2_455 .
C12 C13 C14 N1 179.2(7) . .
C12 C13 C14 C9 1.0(10) . .
N2 C9 C14 N1 1.8(7) . .
C10 C9 C14 N1 179.6(6) . .
N2 C9 C14 C13 -179.7(6) . .
C10 C9 C14 C13 -1.8(10) . .
C10 C11 C15 C16 -122.5(6) . .
C12 C11 C15 C16 59.4(6) . .
C10 C11 C15 C12 122.5(6) . 2_455
C12 C11 C15 C12 -55.6(6) . 2_455
C11 C15 C16 C17 120.6(6) . .
C12 C15 C16 C17 -125.3(6) 2_455 .
C11 C15 C16 C16 -57.7(7) . 2_455
C12 C15 C16 C16 56.4(7) 2_455 2_455
C16 C16 C17 C18 -2.5(10) 2_455 .
C15 C16 C17 C18 179.3(5) . .
C16 C17 C18 C18 0.6(10) . 2_455
C16 C17 C18 N3 -179.3(6) . .
N3 C19 C20 C21 165.7(7) 2_455 2_455
N3 C19 C20 C21 -14.3(7) . 2_455
N3 C19 C20 C21 -14.3(7) 2_455 .
N3 C19 C20 C21 165.7(7) . .
C21 C20 C21 C22 -2.3(9) 2_455 .
C19 C20 C21 C22 177.7(9) . .
C20 C21 C22 C23 4.6(19) . .
C21 C22 C23 C22 -2.2(9) . 2_455
C21 C22 C23 C24 177.8(9) . .
C22 C23 C24 O3 1.8(12) 2_455 .
C22 C23 C24 O3 -178.2(12) . .
C22 C23 C24 O3 -178.2(12) 2_455 2_455
C22 C23 C24 O3 1.8(12) . 2_455
C22 C23 C24 Cd1 22.6(7) 2_455 3_544
C22 C23 C24 Cd1 -157.4(7) . 3_544
C22 C23 C24 Cd1 -157.4(7) 2_455 4_345
C22 C23 C24 Cd1 22.6(7) . 4_345
C30 C25 C26 C27 0.0 . .
Br2 C25 C26 C27 178.7(11) . .
C25 C26 C27 C28 0.0 . .
C26 C27 C28 C29 0.0 . .
C26 C27 C28 Br1 178.7(11) . .
C27 C28 C29 C30 0.0 . .
Br1 C28 C29 C30 -178.7(10) . .
C28 C29 C30 C25 0.0 . .
C26 C25 C30 C29 0.0 . .
Br2 C25 C30 C29 -178.8(10) . .
C13 C14 N1 C8 -179.9(7) . .
C9 C14 N1 C8 -1.5(8) . .
N2 C8 N1 C14 0.7(9) . .
C5 C8 N1 C14 -180.0(8) . .
N1 C8 N2 C9 0.4(9) . .
C5 C8 N2 C9 -178.9(8) . .
C10 C9 N2 C8 -179.0(7) . .
C14 C9 N2 C8 -1.3(8) . .
N3 C19 N3 C18 0.1(3) 2_455 .
C20 C19 N3 C18 -179.9(3) . .
C18 C18 N3 C19 -0.2(7) 2_455 .
C17 C18 N3 C19 179.7(5) . .
O2 C1 O1 Cd2 1(2) . 2_356
C2 C1 O1 Cd2 -175.0(7) . 2_356
O2 C1 O1 Cd1 -3.5(16) . 2_356
C2 C1 O1 Cd1 -179.1(8) . 2_356
Cd1 C1 O1 Cd1 2.1(4) . 2_356
O1 C1 O2 Cd1 9(2) . .
C2 C1 O2 Cd1 -176.0(8) . .
Cd1 C1 O2 Cd1 5.3(6) 2_356 .
O1 C1 O2 Cd2 21(3) . .
C2 C1 O2 Cd2 -163.3(17) . .
O1 C1 O2 Cd1 3.2(15) . 2_356
C2 C1 O2 Cd1 178.7(9) . 2_356
Cd1 C1 O2 Cd1 -5.3(6) . 2_356
O3 C24 O3 Cd1 -6.7(3) 2_455 3_544
C23 C24 O3 Cd1 173.3(3) . 3_544
Cd1 C24 O3 Cd1 -11.8(5) 4_345 3_544
O3 C24 O3 Cd2 -30.4(13) 2_455 3_544
C23 C24 O3 Cd2 149.6(13) . 3_544
O3 C24 O3 Cd1 5.0(2) 2_455 4_345
C23 C24 O3 Cd1 -175.0(2) . 4_345
Cd1 C24 O3 Cd1 11.8(5) 3_544 4_345
